data_1558056
loop_
_publ_author_name
'Deville, Claire'
'Folkj&#x00E6;r, Mads'
'Reinholdt, Peter'
'Hvid, Mathias S.'
'Lamagni, Paolo'
'Borup, Kasper'
'Sun, Zhaozong'
'Lauritsen, Jeppe Vang'
'McKee, Vickie'
'Jensen, Kirsten M \/O'
'Lock, Nina'

_publ_section_title
;
 Cubes on a string: a series of linear coordination polymers with
 cubane-like nodes and dicarboxylate linkers.
;
_journal_issue 21
_journal_name_full Nanoscale
_journal_page_first 11601
_journal_page_last 11611
_journal_paper_doi 10.1039/d0nr01503b
_journal_volume 12
_journal_year 2020
_chemical_absolute_configuration ad
_chemical_formula_moiety 'C76 H58 Co4 N16 O8, C6 H3 O2, 2 (H2 O), [+ C6 H3 O2, 6 (C3 H7 N O), 6.5 (H2 O)]'
_chemical_formula_sum 'C82 H65 Co4 N16 O12'
_chemical_formula_weight 1702.22
_space_group_crystal_system monoclinic
_space_group_IT_number 5
_space_group_name_Hall 'I 2y'
_space_group_name_H-M_alt 'I 1 2 1'
_atom_sites_solution_hydrogens mixed
_atom_sites_solution_primary dual
_atom_sites_solution_secondary difmap
_audit_creation_method SHELXL-2016/6
_audit_update_record
;
2020-02-13 deposited with the CCDC.	2020-05-13 downloaded from the CCDC.
;
_cell_angle_alpha 90
_cell_angle_beta 93.605(5)
_cell_angle_gamma 90
_cell_formula_units_Z 4
_cell_length_a 15.6211(8)
_cell_length_b 21.1135(12)
_cell_length_c 32.721(3)
_cell_measurement_reflns_used 7494
_cell_measurement_temperature 100.00(16)
_cell_measurement_theta_max 22.4710
_cell_measurement_theta_min 2.5970
_cell_volume 10770.6(13)
_computing_cell_refinement 'CrysAlisPro 1.171.38.46 (Rigaku OD, 2015)'
_computing_data_collection 'CrysAlisPro 1.171.38.46 (Rigaku OD, 2015)'
_computing_data_reduction 'CrysAlisPro 1.171.38.46 (Rigaku OD, 2015)'
_computing_structure_refinement 'SHELXL-2016/6 (Sheldrick, 2016)'
_computing_structure_solution 'SHELXT 2014/5 (Sheldrick, 2014)'
_diffrn_ambient_temperature 100.00(16)
_diffrn_detector_area_resol_mean 10.3590
_diffrn_measured_fraction_theta_full 0.999
_diffrn_measured_fraction_theta_max 0.999
_diffrn_measurement_device_type 'SuperNova, Single source at offset, Atlas'
_diffrn_measurement_method '\w scans'
_diffrn_radiation_type MoK\a
_diffrn_radiation_wavelength 0.71073
_diffrn_reflns_av_R_equivalents 0.1490
_diffrn_reflns_av_unetI/netI 0.1955
_diffrn_reflns_Laue_measured_fraction_full 0.999
_diffrn_reflns_Laue_measured_fraction_max 0.999
_diffrn_reflns_limit_h_max 19
_diffrn_reflns_limit_h_min -19
_diffrn_reflns_limit_k_max 26
_diffrn_reflns_limit_k_min -26
_diffrn_reflns_limit_l_max 40
_diffrn_reflns_limit_l_min -40
_diffrn_reflns_number 71010
_diffrn_reflns_point_group_measured_fraction_full 0.999
_diffrn_reflns_point_group_measured_fraction_max 0.999
_diffrn_reflns_theta_full 25.242
_diffrn_reflns_theta_max 26.371
_diffrn_reflns_theta_min 2.297
_diffrn_source 'micro-focus sealed X-ray tube'
_exptl_absorpt_coefficient_mu 0.658
_exptl_absorpt_correction_T_max 1.00000
_exptl_absorpt_correction_T_min 0.60615
_exptl_absorpt_correction_type multi-scan
_exptl_absorpt_process_details
;
CrysAlisPro 1.171.38.46 (Rigaku Oxford Diffraction, 2015)
Empirical absorption correction using spherical harmonics,
 implemented in SCALE3 ABSPACK scaling algorithm.
;
_exptl_crystal_colour pink
_exptl_crystal_density_diffrn 1.050
_exptl_crystal_description needle
_exptl_crystal_F_000 3492
_exptl_crystal_size_max 0.15
_exptl_crystal_size_mid 0.06
_exptl_crystal_size_min 0.02
_exptl_transmission_factor_max 1.00000
_exptl_transmission_factor_min 0.60615
_refine_diff_density_max 1.720
_refine_diff_density_min -0.883
_refine_diff_density_rms 0.140
_refine_ls_abs_structure_details
;
 Flack x determined using 3355 quotients [(I+)-(I-)]/[(I+)+(I-)]
 (Parsons, Flack and Wagner, Acta Cryst. B69 (2013) 249-259).
;
_refine_ls_abs_structure_Flack 0.104(17)
_refine_ls_extinction_method none
_refine_ls_goodness_of_fit_ref 0.978
_refine_ls_hydrogen_treatment constr
_refine_ls_matrix_type full
_refine_ls_number_parameters 1033
_refine_ls_number_reflns 22021
_refine_ls_number_restraints 2344
_refine_ls_restrained_S_all 0.944
_refine_ls_R_factor_all 0.1772
_refine_ls_R_factor_gt 0.1143
_refine_ls_shift/su_max 0.001
_refine_ls_shift/su_mean 0.000
_refine_ls_structure_factor_coef Fsqd
_refine_ls_weighting_details 'w=1/[\s^2^(Fo^2^)+(0.1930P)^2^] where P=(Fo^2^+2Fc^2^)/3'
_refine_ls_weighting_scheme calc
_refine_ls_wR_factor_gt 0.2778
_refine_ls_wR_factor_ref 0.3252
_reflns_Friedel_coverage 0.945
_reflns_Friedel_fraction_full 0.999
_reflns_Friedel_fraction_max 0.999
_reflns_number_gt 12017
_reflns_number_total 22021
_reflns_threshold_expression 'I > 2\s(I)'
_cod_data_source_file d0nr01503b2.cif
_cod_data_source_block exp_411_sq
_cod_depositor_comments 'Adding full bibliography for 1558055--1558057.cif.'
_cod_original_cell_volume 10770.4(12)
_cod_original_sg_symbol_H-M 'I 2'
_cod_database_code 1558056
_shelx_shelxl_version_number 2016/6
_shelx_space_group_comment
;
The symmetry employed for this shelxl refinement is uniquely defined
by the following loop, which should always be used as a source of
symmetry information in preference to the above space-group names.
They are only intended as comments.
;

loop_
_space_group_symop_operation_xyz
'x, y, z'
'-x, y, -z'
'x+1/2, y+1/2, z+1/2'
'-x+1/2, y+1/2, -z+1/2'

loop_
_atom_site_label
_atom_site_type_symbol
_atom_site_fract_x
_atom_site_fract_y
_atom_site_fract_z
_atom_site_U_iso_or_equiv
_atom_site_adp_type
_atom_site_occupancy
_atom_site_site_symmetry_order
_atom_site_calc_flag
_atom_site_refinement_flags_posn
_atom_site_refinement_flags_adp
_atom_site_refinement_flags_occupancy
_atom_site_disorder_assembly
_atom_site_disorder_group
Co1 Co 0.31937(11) 0.53109(10) 0.70209(7) 0.0391(5) Uani 1 1 d . . . . .
Co2 Co 0.34426(11) 0.46553(10) 0.78293(7) 0.0391(5) Uani 1 1 d . . . . .
Co3 Co 0.50079(11) 0.55855(10) 0.75949(6) 0.0363(5) Uani 1 1 d . . . . .
Co4 Co 0.48448(11) 0.43890(9) 0.71310(7) 0.0385(5) Uani 1 1 d . . . . .
N1 N 0.2690(7) 0.6233(6) 0.7078(4) 0.047(3) Uani 1 1 d D U . . .
C1 C 0.2032(9) 0.6575(8) 0.6871(4) 0.049(3) Uani 1 1 d D U . . .
C2 C 0.1814(11) 0.6589(8) 0.6444(5) 0.058(4) Uani 1 1 d D U . . .
H2 H 0.215936 0.641432 0.625197 0.070 Uiso 1 1 calc R U . . .
C3 C 0.0994(10) 0.6905(8) 0.6331(5) 0.059(4) Uani 1 1 d D U . . .
H3 H 0.074378 0.686850 0.606609 0.071 Uiso 1 1 calc R U . . .
C4 C 0.0603(11) 0.7252(10) 0.6618(5) 0.070(5) Uani 1 1 d D U . . .
H4 H 0.017124 0.753102 0.652879 0.083 Uiso 1 1 calc R U . . .
C5 C 0.0805(10) 0.7214(8) 0.7020(5) 0.057(4) Uani 1 1 d D U . . .
H5 H 0.047617 0.741658 0.720816 0.069 Uiso 1 1 calc R U . . .
C6 C 0.1539(8) 0.6852(8) 0.7151(4) 0.049(4) Uani 1 1 d D U . . .
N2 N 0.1930(7) 0.6744(5) 0.7528(4) 0.041(3) Uani 1 1 d D U . . .
H2A H 0.177781 0.688639 0.775882 0.050 Uiso 1 1 calc R U . . .
C7 C 0.2622(7) 0.6358(6) 0.7462(4) 0.035(3) Uani 1 1 d D U . . .
C8 C 0.3199(7) 0.6071(6) 0.7810(4) 0.027(2) Uani 1 1 d D U . . .
H8 H 0.286204 0.591152 0.803090 0.033 Uiso 1 1 calc R U . . .
O1 O 0.3665(4) 0.5575(4) 0.7629(2) 0.0227(16) Uani 1 1 d D U . . .
C9 C 0.3810(9) 0.6624(7) 0.7962(5) 0.048(4) Uani 1 1 d D U . . .
H9A H 0.409440 0.680180 0.773304 0.058 Uiso 1 1 calc R U . . .
H9B H 0.348139 0.695736 0.808299 0.058 Uiso 1 1 calc R U . . .
C10 C 0.4477(7) 0.6362(7) 0.8280(4) 0.039(3) Uani 1 1 d D U . . .
N4 N 0.4476(7) 0.6459(6) 0.8682(4) 0.045(3) Uani 1 1 d D U . . .
H4A H 0.410536 0.667676 0.880500 0.055 Uiso 1 1 calc R U . . .
C11 C 0.5177(9) 0.6148(9) 0.8865(4) 0.053(4) Uani 1 1 d D U . . .
C12 C 0.5468(11) 0.6052(10) 0.9281(5) 0.068(5) Uani 1 1 d D U . . .
H12 H 0.516676 0.619184 0.950001 0.082 Uiso 1 1 calc R U . . .
C13 C 0.6261(11) 0.5722(11) 0.9333(6) 0.079(6) Uani 1 1 d D U . . .
H13 H 0.653082 0.568725 0.959313 0.094 Uiso 1 1 calc R U . . .
C14 C 0.6641(9) 0.5450(10) 0.9004(5) 0.063(5) Uani 1 1 d D U . . .
H14 H 0.712575 0.520197 0.906015 0.076 Uiso 1 1 calc R U . . .
C15 C 0.6354(8) 0.5520(8) 0.8597(5) 0.050(4) Uani 1 1 d D U . . .
H15 H 0.663829 0.534018 0.838407 0.060 Uiso 1 1 calc R U . . .
C16 C 0.5608(8) 0.5879(8) 0.8529(4) 0.047(3) Uani 1 1 d D U . . .
N3 N 0.5119(7) 0.5995(6) 0.8172(4) 0.043(3) Uani 1 1 d D U . . .
N5 N 0.5368(7) 0.6381(5) 0.7253(4) 0.044(3) Uani 1 1 d D U . . .
C17 C 0.5801(9) 0.6956(7) 0.7302(5) 0.052(3) Uani 1 1 d D U . . .
C18 C 0.5906(11) 0.7307(8) 0.7662(6) 0.066(5) Uani 1 1 d D U . . .
H18 H 0.573609 0.716234 0.791337 0.079 Uiso 1 1 calc R U . . .
C19 C 0.6303(18) 0.7916(10) 0.7607(6) 0.095(7) Uani 1 1 d D U . . .
H19 H 0.642883 0.816848 0.783644 0.114 Uiso 1 1 calc R U . . .
C20 C 0.6508(14) 0.8144(10) 0.7220(6) 0.093(7) Uani 1 1 d D U . . .
H20 H 0.675340 0.854311 0.720002 0.111 Uiso 1 1 calc R U . . .
C21 C 0.6357(12) 0.7797(8) 0.6879(6) 0.067(5) Uani 1 1 d D U . . .
H21 H 0.649380 0.794395 0.662354 0.081 Uiso 1 1 calc R U . . .
C22 C 0.5977(9) 0.7192(7) 0.6930(5) 0.052(4) Uani 1 1 d D U . . .
N6 N 0.5720(8) 0.6738(6) 0.6649(4) 0.053(3) Uani 1 1 d D U . . .
H6 H 0.578340 0.675180 0.639022 0.064 Uiso 1 1 calc R U . . .
C23 C 0.5349(9) 0.6267(6) 0.6852(5) 0.045(3) Uani 1 1 d D U . . .
C24 C 0.4924(7) 0.5673(6) 0.6663(4) 0.036(3) Uani 1 1 d D U . . .
H24 H 0.534674 0.540236 0.653900 0.044 Uiso 1 1 calc R U . . .
O2 O 0.4531(4) 0.5350(4) 0.6987(3) 0.0271(18) Uani 1 1 d D U . . .
C25 C 0.4254(9) 0.5955(7) 0.6322(5) 0.050(4) Uani 1 1 d D U . . .
H25A H 0.392861 0.629482 0.643837 0.059 Uiso 1 1 calc R U . . .
H25B H 0.455675 0.612694 0.609725 0.059 Uiso 1 1 calc R U . . .
C26 C 0.3654(9) 0.5434(7) 0.6168(4) 0.052(4) Uani 1 1 d D U . . .
N8 N 0.3676(9) 0.5220(7) 0.5794(4) 0.061(4) Uani 1 1 d D U . . .
H8A H 0.402588 0.533661 0.561594 0.074 Uiso 1 1 calc R U . . .
C27 C 0.3028(12) 0.4766(10) 0.5736(5) 0.073(5) Uani 1 1 d D U . . .
C28 C 0.2727(14) 0.4381(11) 0.5405(6) 0.087(6) Uani 1 1 d D U . . .
H28 H 0.301272 0.433880 0.516540 0.104 Uiso 1 1 calc R U . . .
C29 C 0.1961(14) 0.4069(11) 0.5472(6) 0.087(6) Uani 1 1 d D U . . .
H29 H 0.171276 0.384318 0.525062 0.104 Uiso 1 1 calc R U . . .
C30 C 0.1531(14) 0.4055(10) 0.5824(5) 0.083(6) Uani 1 1 d D U . . .
H30 H 0.104439 0.380522 0.584310 0.099 Uiso 1 1 calc R U . . .
C31 C 0.1844(10) 0.4428(8) 0.6156(5) 0.058(4) Uani 1 1 d D U . . .
H31 H 0.155994 0.444403 0.639674 0.070 Uiso 1 1 calc R U . . .
C32 C 0.2598(10) 0.4776(8) 0.6113(5) 0.056(4) Uani 1 1 d D U . . .
N7 N 0.3028(7) 0.5198(6) 0.6380(4) 0.044(3) Uani 1 1 d D U . . .
N9 N 0.2957(7) 0.3724(5) 0.7818(4) 0.040(3) Uani 1 1 d D U . . .
C33 C 0.2445(8) 0.3382(6) 0.8072(4) 0.039(3) Uani 1 1 d D U . . .
C34 C 0.2485(11) 0.3381(8) 0.8512(5) 0.057(4) Uani 1 1 d D U . . .
H34 H 0.288698 0.361863 0.866762 0.068 Uiso 1 1 calc R U . . .
C35 C 0.1850(11) 0.2981(9) 0.8701(5) 0.062(4) Uani 1 1 d D U . . .
H35 H 0.188065 0.291448 0.898226 0.074 Uiso 1 1 calc R U . . .
C36 C 0.1207(11) 0.2704(8) 0.8452(5) 0.058(4) Uani 1 1 d D U . . .
H36 H 0.078091 0.248135 0.857780 0.069 Uiso 1 1 calc R U . . .
C37 C 0.1156(10) 0.2735(9) 0.8039(5) 0.059(4) Uani 1 1 d D U . . .
H37 H 0.072556 0.252573 0.788316 0.071 Uiso 1 1 calc R U . . .
C38 C 0.1784(8) 0.3099(7) 0.7853(5) 0.047(3) Uani 1 1 d D U . . .
N10 N 0.1891(7) 0.3231(6) 0.7444(4) 0.049(3) Uani 1 1 d D U . . .
H10 H 0.156839 0.311231 0.723510 0.059 Uiso 1 1 calc R U . . .
C39 C 0.2634(8) 0.3596(7) 0.7445(4) 0.043(3) Uani 1 1 d D U . . .
C40 C 0.2994(8) 0.3882(6) 0.7057(4) 0.037(3) Uani 1 1 d D U . . .
H40 H 0.251941 0.403310 0.687242 0.045 Uiso 1 1 calc R U . . .
O3 O 0.3515(4) 0.4394(4) 0.7182(3) 0.0279(18) Uani 1 1 d D U . . .
C41 C 0.3462(8) 0.3336(7) 0.6849(4) 0.043(3) Uani 1 1 d D U . . .
H41A H 0.383118 0.312036 0.705408 0.051 Uiso 1 1 calc R U . . .
H41B H 0.303944 0.303293 0.674100 0.051 Uiso 1 1 calc R U . . .
C42 C 0.3996(8) 0.3552(7) 0.6506(4) 0.041(3) Uani 1 1 d D U . . .
N12 N 0.3960(8) 0.3295(7) 0.6133(4) 0.051(3) Uani 1 1 d D U . . .
H12A H 0.357152 0.303867 0.603443 0.062 Uiso 1 1 calc R U . . .
C43 C 0.4652(11) 0.3513(10) 0.5932(5) 0.069(5) Uani 1 1 d D U . . .
C44 C 0.4895(14) 0.3437(13) 0.5530(6) 0.096(8) Uani 1 1 d D U . . .
H44 H 0.457103 0.321082 0.533105 0.115 Uiso 1 1 calc R U . . .
C45 C 0.5695(13) 0.3745(12) 0.5452(7) 0.091(7) Uani 1 1 d D U . . .
H45 H 0.597724 0.363062 0.522160 0.110 Uiso 1 1 calc R U . . .
C46 C 0.6050(11) 0.4199(11) 0.5710(6) 0.075(6) Uani 1 1 d D U . . .
H46 H 0.650192 0.444285 0.562514 0.089 Uiso 1 1 calc R U . . .
C47 C 0.5747(9) 0.4302(10) 0.6095(6) 0.071(5) Uani 1 1 d D U . . .
H47 H 0.601092 0.459876 0.627107 0.085 Uiso 1 1 calc R U . . .
C48 C 0.5054(8) 0.3961(7) 0.6212(4) 0.048(3) Uani 1 1 d D U . . .
N11 N 0.4631(7) 0.3981(6) 0.6573(4) 0.045(3) Uani 1 1 d D U . . .
N13 N 0.5349(7) 0.3562(6) 0.7428(4) 0.043(3) Uani 1 1 d D U . . .
C49 C 0.5769(9) 0.3005(7) 0.7326(5) 0.050(3) Uani 1 1 d D U . . .
C50 C 0.5674(11) 0.2639(8) 0.6965(5) 0.062(4) Uani 1 1 d D U . . .
H50 H 0.532537 0.276152 0.673793 0.074 Uiso 1 1 calc R U . . .
C51 C 0.6161(16) 0.2063(10) 0.6978(7) 0.092(7) Uani 1 1 d D U . . .
H51 H 0.613731 0.180828 0.674556 0.111 Uiso 1 1 calc R U . . .
C52 C 0.6652(15) 0.1871(9) 0.7309(6) 0.084(6) Uani 1 1 d D U . . .
H52 H 0.691858 0.147784 0.730185 0.100 Uiso 1 1 calc R U . . .
C53 C 0.6771(12) 0.2226(9) 0.7649(6) 0.073(5) Uani 1 1 d D U . . .
H53 H 0.714829 0.210795 0.786677 0.088 Uiso 1 1 calc R U . . .
C54 C 0.6276(10) 0.2799(7) 0.7654(5) 0.055(4) Uani 1 1 d D U . . .
N14 N 0.6204(8) 0.3249(6) 0.7953(4) 0.055(3) Uani 1 1 d D U . . .
H14A H 0.647715 0.325225 0.818999 0.066 Uiso 1 1 calc R U . . .
C55 C 0.5627(8) 0.3685(6) 0.7810(4) 0.042(3) Uani 1 1 d D U . . .
C56 C 0.5300(8) 0.4268(6) 0.8048(4) 0.038(3) Uani 1 1 d D U . . .
H56 H 0.579219 0.452842 0.814313 0.045 Uiso 1 1 calc R U . . .
O4 O 0.4780(5) 0.4612(5) 0.7784(3) 0.037(2) Uani 1 1 d D U . . .
C57 C 0.4896(9) 0.3983(7) 0.8414(4) 0.042(3) Uani 1 1 d D U . . .
H57A H 0.453540 0.362960 0.832378 0.050 Uiso 1 1 calc R U . . .
H57B H 0.534578 0.381958 0.860382 0.050 Uiso 1 1 calc R U . . .
C58 C 0.4365(8) 0.4454(8) 0.8635(4) 0.048(3) Uani 1 1 d D U . . .
N16 N 0.4488(9) 0.4581(8) 0.9029(4) 0.066(4) Uani 1 1 d D U . . .
H16 H 0.490388 0.444423 0.918969 0.079 Uiso 1 1 calc R U . . .
C59 C 0.3833(10) 0.4972(9) 0.9138(5) 0.059(4) Uani 1 1 d D U . . .
C60 C 0.3681(10) 0.5275(9) 0.9513(5) 0.062(4) Uani 1 1 d D U . . .
H60 H 0.405877 0.524280 0.974373 0.074 Uiso 1 1 calc R U . . .
C61 C 0.2913(13) 0.5630(12) 0.9512(5) 0.082(6) Uani 1 1 d D U . . .
H61 H 0.273692 0.578108 0.976029 0.099 Uiso 1 1 calc R U . . .
C62 C 0.2405(9) 0.5763(8) 0.9156(4) 0.052(4) Uani 1 1 d D U . . .
H62 H 0.195329 0.604913 0.916066 0.062 Uiso 1 1 calc R U . . .
C63 C 0.2589(8) 0.5456(7) 0.8788(4) 0.044(3) Uani 1 1 d D U . . .
H63 H 0.222296 0.550682 0.855493 0.053 Uiso 1 1 calc R U . . .
C64 C 0.3312(8) 0.5082(8) 0.8773(5) 0.053(4) Uani 1 1 d D U . . .
N15 N 0.3654(6) 0.4731(6) 0.8463(4) 0.043(3) Uani 1 1 d D U . . .
O5 O 0.6299(5) 0.5364(6) 0.7595(3) 0.042(2) Uani 1 1 d D U . . .
O6 O 0.6110(5) 0.4624(5) 0.7070(3) 0.042(2) Uani 1 1 d D U . . .
C65 C 0.6542(9) 0.4983(9) 0.7327(5) 0.052(4) Uani 1 1 d D U . . .
C66 C 0.7521(8) 0.4888(8) 0.7306(5) 0.045(3) Uani 1 1 d D U . . .
C67 C 0.8050(9) 0.5139(8) 0.7605(6) 0.056(4) Uani 1 1 d D U . . .
H67 H 0.781564 0.534004 0.782499 0.068 Uiso 1 1 calc R U . . .
C68 C 0.8950(9) 0.5104(7) 0.7593(5) 0.048(3) Uani 1 1 d D U . . .
C69 C 0.9546(9) 0.5388(9) 0.7883(5) 0.058(4) Uani 1 1 d D U . . .
H69 H 0.933625 0.562324 0.809488 0.070 Uiso 1 1 calc R U . . .
C70 C 1.0382(8) 0.5334(8) 0.7865(5) 0.042(3) Uani 1 1 d D U . . .
H70 H 1.074830 0.548699 0.807757 0.051 Uiso 1 1 calc R U . . .
O7 O 1.2140(6) 0.4912(5) 0.7818(3) 0.041(2) Uani 1 1 d D U . . .
O8 O 1.1934(5) 0.5027(5) 0.7129(3) 0.040(2) Uani 1 1 d D U . . .
C76 C 1.1691(8) 0.4989(7) 0.7503(4) 0.039(3) Uani 1 1 d D U . . .
C71 C 1.0709(8) 0.5053(8) 0.7534(5) 0.046(3) Uani 1 1 d D U . . .
C72 C 1.0199(8) 0.4761(7) 0.7234(5) 0.044(4) Uani 1 1 d D U . . .
H72 H 1.043353 0.455409 0.701665 0.053 Uiso 1 1 calc R U . . .
C73 C 0.9300(8) 0.4787(8) 0.7270(5) 0.053(4) Uani 1 1 d D U . . .
C74 C 0.8729(8) 0.4476(7) 0.6973(5) 0.047(4) Uani 1 1 d D U . . .
H74 H 0.895523 0.420464 0.678390 0.056 Uiso 1 1 calc R U . . .
C75 C 0.7890(9) 0.4566(9) 0.6962(6) 0.063(5) Uani 1 1 d D U . . .
H75 H 0.754042 0.442660 0.673938 0.075 Uiso 1 1 calc R U . . .
O9 O 0.1871(7) 0.2311(6) 0.6143(3) 0.051(3) Uani 1 1 d D U . . .
O10 O 0.2894(7) 0.2440(6) 0.5690(4) 0.055(3) Uani 1 1 d D U . . .
C77 C 0.2091(9) 0.2407(9) 0.5785(5) 0.054(4) Uani 1 1 d D U . . .
C78 C 0.1405(8) 0.2449(7) 0.5435(4) 0.043(3) Uani 1 1 d D U . . .
C79 C -0.1609(10) 0.2485(10) 0.4982(5) 0.062(5) Uani 1 1 d D U . . .
H79 H -0.218095 0.248175 0.504641 0.074 Uiso 1 1 calc R U . . .
C80 C -0.0991(9) 0.2522(9) 0.5284(5) 0.055(4) Uani 1 1 d D U . . .
H80 H -0.114706 0.256162 0.555248 0.066 Uiso 1 1 calc R U . . .
C81 C -0.0093(9) 0.2504(8) 0.5207(5) 0.045(3) Uani 1 1 d D U . . .
C82 C 0.0545(8) 0.2510(8) 0.5526(5) 0.046(4) Uani 1 1 d D U . . .
H82 H 0.040080 0.255456 0.579594 0.055 Uiso 1 1 calc R U . . .
O11 O 0.1058(8) 0.3125(6) 0.6670(4) 0.058(3) Uani 1 1 d G . . . .
H11A H 0.120032 0.314811 0.642379 0.087 Uiso 1 1 d G U . . .
H11B H 0.051453 0.309603 0.664990 0.087 Uiso 1 1 d G U . . .
O12 O 0.1661(7) 0.6832(7) 0.8369(4) 0.061(3) Uani 1 1 d G . . . .
H12B H 0.167697 0.695302 0.861767 0.092 Uiso 1 1 d G U . . .
H12C H 0.218405 0.681578 0.831261 0.092 Uiso 1 1 d G U . . .

loop_
_atom_site_aniso_label
_atom_site_aniso_U_11
_atom_site_aniso_U_22
_atom_site_aniso_U_33
_atom_site_aniso_U_23
_atom_site_aniso_U_13
_atom_site_aniso_U_12
Co1 0.0218(9) 0.0371(11) 0.0580(14) -0.0030(10) 0.0008(8) 0.0006(8)
Co2 0.0188(9) 0.0391(11) 0.0592(14) -0.0004(10) 0.0026(8) -0.0016(8)
Co3 0.0220(9) 0.0367(11) 0.0504(13) 0.0005(9) 0.0021(8) 0.0010(8)
Co4 0.0183(8) 0.0364(11) 0.0608(14) -0.0034(10) 0.0022(8) -0.0021(8)
N1 0.038(6) 0.048(7) 0.055(6) 0.001(6) -0.002(5) 0.012(5)
C1 0.040(7) 0.045(9) 0.059(7) -0.006(7) -0.016(6) 0.002(6)
C2 0.066(9) 0.047(10) 0.059(8) -0.001(8) -0.007(7) 0.009(8)
C3 0.054(9) 0.053(10) 0.067(10) -0.008(8) -0.019(7) -0.002(7)
C4 0.044(9) 0.074(13) 0.086(10) -0.020(9) -0.030(8) 0.027(9)
C5 0.037(8) 0.046(10) 0.086(10) -0.012(8) -0.019(7) 0.013(7)
C6 0.030(7) 0.051(9) 0.066(8) -0.003(7) -0.010(6) 0.010(6)
N2 0.037(6) 0.021(6) 0.066(7) 0.004(5) 0.001(5) -0.002(5)
C7 0.021(5) 0.031(7) 0.052(6) 0.011(6) 0.004(5) -0.001(5)
C8 0.020(4) 0.030(5) 0.032(5) -0.004(4) 0.007(4) -0.003(4)
O1 0.009(3) 0.031(4) 0.028(4) 0.000(4) 0.002(3) 0.001(3)
C9 0.032(7) 0.047(8) 0.065(10) -0.018(7) -0.008(6) 0.004(6)
C10 0.021(6) 0.047(8) 0.049(7) 0.006(6) 0.003(5) -0.002(5)
N4 0.030(6) 0.045(7) 0.061(7) -0.011(6) -0.004(5) -0.003(5)
C11 0.041(7) 0.066(11) 0.051(7) -0.010(7) -0.004(6) 0.015(7)
C12 0.060(10) 0.086(14) 0.057(8) -0.022(9) -0.014(8) 0.026(9)
C13 0.062(10) 0.103(16) 0.067(10) -0.013(10) -0.020(8) 0.036(10)
C14 0.026(7) 0.084(13) 0.080(9) 0.015(9) 0.006(6) 0.016(8)
C15 0.026(6) 0.047(9) 0.077(9) 0.010(8) 0.000(6) 0.006(6)
C16 0.029(6) 0.054(9) 0.057(7) -0.003(7) -0.005(5) 0.006(6)
N3 0.037(6) 0.040(7) 0.049(6) -0.006(5) -0.014(5) 0.004(5)
N5 0.020(5) 0.039(6) 0.074(7) 0.000(5) 0.000(5) -0.012(5)
C17 0.026(7) 0.045(8) 0.085(9) 0.001(6) -0.006(7) -0.006(6)
C18 0.051(10) 0.055(9) 0.092(11) -0.006(8) 0.003(9) -0.040(8)
C19 0.134(19) 0.064(12) 0.087(12) -0.014(10) 0.010(12) -0.063(12)
C20 0.091(14) 0.084(14) 0.105(12) -0.002(9) 0.016(11) -0.078(12)
C21 0.057(10) 0.051(9) 0.095(12) 0.007(8) 0.009(9) -0.025(8)
C22 0.027(7) 0.045(8) 0.085(9) 0.007(6) 0.001(7) -0.011(6)
N6 0.041(7) 0.043(7) 0.078(8) 0.005(6) 0.022(6) -0.015(6)
C23 0.033(7) 0.030(7) 0.073(8) 0.013(6) 0.008(6) -0.006(5)
C24 0.013(5) 0.039(7) 0.057(7) 0.004(6) 0.009(5) 0.002(5)
O2 0.008(3) 0.028(4) 0.045(5) -0.004(4) 0.004(3) -0.009(3)
C25 0.049(8) 0.049(9) 0.050(9) 0.001(7) 0.000(6) 0.012(6)
C26 0.049(7) 0.057(9) 0.048(7) 0.010(6) -0.007(6) 0.005(6)
N8 0.064(8) 0.076(10) 0.046(7) 0.009(6) 0.016(6) 0.011(7)
C27 0.097(12) 0.086(12) 0.035(8) 0.003(7) -0.007(7) -0.010(9)
C28 0.120(14) 0.084(14) 0.056(11) -0.008(10) -0.007(10) -0.007(11)
C29 0.122(15) 0.086(15) 0.048(9) 0.000(10) -0.027(9) -0.013(11)
C30 0.140(16) 0.063(11) 0.040(9) 0.009(8) -0.027(8) -0.007(11)
C31 0.058(9) 0.060(10) 0.055(9) 0.004(8) -0.016(7) -0.015(8)
C32 0.057(8) 0.059(10) 0.051(8) 0.009(7) -0.012(6) -0.003(7)
N7 0.036(6) 0.054(8) 0.042(6) -0.007(5) -0.001(4) 0.010(5)
N9 0.029(5) 0.023(6) 0.067(7) 0.002(5) 0.008(5) -0.006(5)
C33 0.034(6) 0.018(6) 0.067(7) 0.001(6) 0.019(5) -0.002(5)
C34 0.065(10) 0.045(10) 0.059(8) -0.002(7) -0.004(7) -0.020(8)
C35 0.074(11) 0.053(10) 0.059(10) -0.002(8) 0.008(7) -0.016(8)
C36 0.060(10) 0.039(9) 0.076(9) -0.003(8) 0.014(7) -0.023(7)
C37 0.041(8) 0.055(10) 0.080(9) -0.002(9) -0.002(7) -0.019(7)
C38 0.029(7) 0.031(8) 0.082(8) -0.010(7) 0.016(6) 0.000(5)
N10 0.023(5) 0.039(7) 0.086(8) -0.014(6) 0.003(5) -0.002(5)
C39 0.020(6) 0.041(8) 0.067(7) 0.003(6) 0.005(5) -0.002(5)
C40 0.024(6) 0.027(6) 0.061(8) 0.001(6) 0.003(5) -0.006(5)
O3 0.009(3) 0.026(4) 0.049(5) -0.002(4) 0.005(3) 0.001(3)
C41 0.024(6) 0.043(8) 0.061(9) -0.011(7) 0.000(6) -0.013(6)
C42 0.029(6) 0.040(8) 0.054(7) -0.001(6) -0.003(5) 0.005(5)
N12 0.040(6) 0.065(9) 0.048(7) -0.002(6) -0.003(5) -0.005(6)
C43 0.057(9) 0.095(13) 0.058(9) -0.017(8) 0.020(7) -0.015(9)
C44 0.097(13) 0.128(19) 0.068(11) -0.023(11) 0.043(10) -0.060(13)
C45 0.074(12) 0.111(17) 0.092(14) -0.019(11) 0.028(10) -0.036(11)
C46 0.040(9) 0.100(15) 0.085(12) -0.013(10) 0.011(8) -0.016(9)
C47 0.029(7) 0.090(13) 0.093(11) -0.004(10) 0.009(7) -0.005(8)
C48 0.021(6) 0.059(9) 0.065(8) -0.003(7) 0.008(5) 0.013(6)
N11 0.033(6) 0.044(7) 0.059(7) -0.018(6) 0.013(5) -0.002(5)
N13 0.029(6) 0.040(6) 0.061(7) 0.003(5) 0.007(5) 0.001(5)
C49 0.035(7) 0.037(7) 0.076(9) -0.007(6) -0.005(6) -0.001(6)
C50 0.056(10) 0.052(9) 0.079(10) -0.016(8) 0.016(8) 0.000(8)
C51 0.122(17) 0.065(12) 0.089(13) -0.033(11) 0.002(11) 0.024(11)
C52 0.099(15) 0.055(11) 0.097(13) -0.012(9) 0.005(11) -0.003(10)
C53 0.066(12) 0.065(11) 0.085(13) -0.009(9) -0.017(10) 0.025(9)
C54 0.048(9) 0.049(8) 0.069(9) 0.000(7) 0.001(7) 0.008(7)
N14 0.045(7) 0.053(8) 0.063(8) -0.004(6) -0.021(6) 0.010(6)
C55 0.023(6) 0.041(7) 0.063(8) 0.001(6) -0.004(6) 0.006(5)
C56 0.026(6) 0.037(7) 0.048(7) -0.001(5) -0.008(5) -0.014(5)
O4 0.020(4) 0.048(5) 0.042(5) 0.007(4) 0.001(3) -0.001(4)
C57 0.029(7) 0.043(8) 0.053(8) 0.000(6) -0.003(6) 0.000(6)
C58 0.034(6) 0.055(9) 0.053(7) -0.005(7) -0.010(5) 0.001(6)
N16 0.073(9) 0.081(11) 0.045(7) 0.004(7) 0.002(6) 0.025(8)
C59 0.052(8) 0.063(10) 0.063(8) 0.016(7) 0.011(6) 0.005(7)
C60 0.060(9) 0.067(11) 0.059(9) 0.013(8) 0.012(7) 0.014(8)
C61 0.087(12) 0.101(15) 0.057(10) -0.007(11) -0.013(8) 0.042(11)
C62 0.034(7) 0.070(11) 0.050(8) 0.004(7) 0.002(6) 0.001(7)
C63 0.026(6) 0.052(9) 0.056(8) 0.000(7) 0.014(6) -0.009(6)
C64 0.018(6) 0.072(10) 0.069(8) -0.008(8) 0.007(5) 0.004(6)
N15 0.022(5) 0.044(7) 0.066(6) 0.001(5) 0.022(4) -0.004(5)
O5 0.018(4) 0.074(7) 0.034(5) 0.007(5) -0.003(4) 0.020(4)
O6 0.016(4) 0.059(6) 0.051(6) -0.012(5) 0.011(4) -0.013(4)
C65 0.031(6) 0.069(10) 0.056(9) -0.014(7) 0.000(6) -0.003(6)
C66 0.024(5) 0.045(9) 0.065(9) 0.006(7) -0.001(5) 0.011(6)
C67 0.055(7) 0.043(10) 0.072(11) -0.009(8) 0.002(7) 0.001(7)
C68 0.044(6) 0.028(8) 0.069(9) 0.000(6) -0.009(6) -0.004(6)
C69 0.039(6) 0.066(11) 0.070(11) -0.025(9) 0.002(6) 0.002(7)
C70 0.031(5) 0.042(8) 0.054(8) -0.006(7) 0.004(5) -0.008(6)
O7 0.023(4) 0.055(7) 0.047(6) -0.012(5) 0.004(4) 0.000(5)
O8 0.014(4) 0.051(5) 0.054(5) -0.018(4) 0.001(3) -0.004(4)
C76 0.032(6) 0.025(7) 0.059(7) -0.002(6) -0.007(5) 0.003(6)
C71 0.036(6) 0.047(9) 0.054(8) -0.004(7) 0.004(5) -0.002(6)
C72 0.036(6) 0.034(8) 0.062(9) -0.002(7) -0.005(6) 0.010(6)
C73 0.033(6) 0.056(10) 0.068(9) -0.004(7) -0.010(6) 0.003(6)
C74 0.039(6) 0.031(8) 0.071(10) -0.010(7) 0.001(6) 0.012(6)
C75 0.042(7) 0.066(12) 0.077(11) -0.023(9) -0.022(7) 0.013(8)
O9 0.047(6) 0.059(7) 0.048(6) 0.006(5) 0.004(5) 0.005(5)
O10 0.047(5) 0.051(7) 0.065(8) 0.001(6) -0.006(5) -0.019(5)
C77 0.061(7) 0.051(10) 0.051(8) 0.004(8) 0.007(6) -0.006(8)
C78 0.044(6) 0.040(8) 0.046(8) -0.009(7) 0.008(6) -0.007(6)
C79 0.046(8) 0.099(15) 0.039(9) 0.012(9) -0.003(6) 0.005(9)
C80 0.042(7) 0.077(12) 0.045(9) -0.008(8) -0.002(6) 0.002(8)
C81 0.052(6) 0.048(9) 0.036(7) 0.001(7) 0.010(5) 0.005(7)
C82 0.050(6) 0.048(9) 0.040(8) 0.005(7) 0.008(6) -0.003(7)
O11 0.070(8) 0.056(8) 0.047(7) 0.001(6) 0.002(6) -0.010(7)
O12 0.047(6) 0.065(8) 0.071(9) 0.010(7) -0.001(6) -0.014(7)

loop_
_atom_type_symbol
_atom_type_description
_atom_type_scat_dispersion_real
_atom_type_scat_dispersion_imag
_atom_type_scat_source
C C 0.0033 0.0016 'International Tables Vol C Tables 4.2.6.8 and 6.1.1.4'
H H 0.0000 0.0000 'International Tables Vol C Tables 4.2.6.8 and 6.1.1.4'
N N 0.0061 0.0033 'International Tables Vol C Tables 4.2.6.8 and 6.1.1.4'
O O 0.0106 0.0060 'International Tables Vol C Tables 4.2.6.8 and 6.1.1.4'
Co Co 0.3494 0.9721 'International Tables Vol C Tables 4.2.6.8 and 6.1.1.4'

loop_
_geom_angle_atom_site_label_1
_geom_angle_atom_site_label_2
_geom_angle_atom_site_label_3
_geom_angle
_geom_angle_site_symmetry_1
_geom_angle_site_symmetry_3
_geom_angle_publ_flag
O3 Co1 O2 79.8(3) . . ?
O3 Co1 O8 84.6(4) . 1_455 ?
O2 Co1 O8 164.2(4) . 1_455 ?
O3 Co1 N7 99.2(4) . . ?
O2 Co1 N7 90.7(4) . . ?
O8 Co1 N7 94.4(4) 1_455 . ?
O3 Co1 N1 158.4(4) . . ?
O2 Co1 N1 110.2(4) . . ?
O8 Co1 N1 83.7(5) 1_455 . ?
N7 Co1 N1 99.7(5) . . ?
O3 Co1 O1 86.8(3) . . ?
O2 Co1 O1 75.8(3) . . ?
O8 Co1 O1 100.8(3) 1_455 . ?
N7 Co1 O1 164.1(4) . . ?
N1 Co1 O1 77.7(4) . . ?
O3 Co1 Co2 47.4(2) . . ?
O2 Co1 Co2 89.5(2) . . ?
O8 Co1 Co2 77.9(3) 1_455 . ?
N7 Co1 Co2 145.9(4) . . ?
N1 Co1 Co2 112.1(3) . . ?
O1 Co1 Co2 44.2(2) . . ?
N15 Co2 O1 102.8(4) . . ?
N15 Co2 O7 95.2(4) . 1_455 ?
O1 Co2 O7 86.2(4) . 1_455 ?
N15 Co2 O4 88.8(4) . . ?
O1 Co2 O4 80.4(3) . . ?
O7 Co2 O4 166.6(4) 1_455 . ?
N15 Co2 N9 97.1(5) . . ?
O1 Co2 N9 158.5(4) . . ?
O7 Co2 N9 83.9(4) 1_455 . ?
O4 Co2 N9 108.4(4) . . ?
N15 Co2 O3 164.3(4) . . ?
O1 Co2 O3 84.9(3) . . ?
O7 Co2 O3 99.0(3) 1_455 . ?
O4 Co2 O3 79.0(3) . . ?
N9 Co2 O3 77.8(4) . . ?
N15 Co2 Co1 148.0(4) . . ?
O1 Co2 Co1 46.0(2) . . ?
O7 Co2 Co1 78.1(3) 1_455 . ?
O4 Co2 Co1 91.8(3) . . ?
N9 Co2 Co1 112.9(3) . . ?
O3 Co2 Co1 43.6(2) . . ?
O5 Co3 N3 93.9(4) . . ?
O5 Co3 O1 166.0(4) . . ?
N3 Co3 O1 89.0(4) . . ?
O5 Co3 N5 83.6(4) . . ?
N3 Co3 N5 98.1(5) . . ?
O1 Co3 N5 109.6(4) . . ?
O5 Co3 O2 103.4(3) . . ?
N3 Co3 O2 161.5(4) . . ?
O1 Co3 O2 75.9(3) . . ?
N5 Co3 O2 77.3(4) . . ?
O5 Co3 O4 87.9(4) . . ?
N3 Co3 O4 98.1(5) . . ?
O1 Co3 O4 78.2(3) . . ?
N5 Co3 O4 162.2(4) . . ?
O2 Co3 O4 89.5(4) . . ?
O5 Co3 Co4 81.9(3) . . ?
N3 Co3 Co4 145.6(4) . . ?
O1 Co3 Co4 88.0(2) . . ?
N5 Co3 Co4 115.2(3) . . ?
O2 Co3 Co4 46.3(2) . . ?
O4 Co3 Co4 47.8(3) . . ?
N11 Co4 O6 96.8(4) . . ?
N11 Co4 O3 88.0(4) . . ?
O6 Co4 O3 165.8(4) . . ?
N11 Co4 N13 95.6(5) . . ?
O6 Co4 N13 84.9(5) . . ?
O3 Co4 N13 108.0(4) . . ?
N11 Co4 O2 100.5(5) . . ?
O6 Co4 O2 87.6(4) . . ?
O3 Co4 O2 78.3(3) . . ?
N13 Co4 O2 162.9(4) . . ?
N11 Co4 O4 162.2(4) . . ?
O6 Co4 O4 98.4(3) . . ?
O3 Co4 O4 79.4(3) . . ?
N13 Co4 O4 76.7(4) . . ?
O2 Co4 O4 89.3(4) . . ?
N11 Co4 Co3 146.2(4) . . ?
O6 Co4 Co3 78.0(3) . . ?
O3 Co4 Co3 90.5(2) . . ?
N13 Co4 Co3 116.8(3) . . ?
O2 Co4 Co3 46.4(2) . . ?
O4 Co4 Co3 47.5(3) . . ?
C7 N1 C1 105.3(11) . . ?
C7 N1 Co1 109.1(9) . . ?
C1 N1 Co1 134.4(10) . . ?
C6 C1 N1 108.9(12) . . ?
C6 C1 C2 122.8(12) . . ?
N1 C1 C2 127.9(13) . . ?
C1 C2 C3 114.2(14) . . ?
C1 C2 H2 122.9 . . ?
C3 C2 H2 122.9 . . ?
C4 C3 C2 119.2(14) . . ?
C4 C3 H3 120.4 . . ?
C2 C3 H3 120.4 . . ?
C5 C4 C3 124.0(15) . . ?
C5 C4 H4 118.0 . . ?
C3 C4 H4 118.0 . . ?
C4 C5 C6 117.7(15) . . ?
C4 C5 H5 121.2 . . ?
C6 C5 H5 121.2 . . ?
N2 C6 C1 107.3(11) . . ?
N2 C6 C5 132.1(13) . . ?
C1 C6 C5 120.4(13) . . ?
C6 N2 C7 105.5(11) . . ?
C6 N2 H2A 127.3 . . ?
C7 N2 H2A 127.3 . . ?
N1 C7 N2 112.6(11) . . ?
N1 C7 C8 124.1(11) . . ?
N2 C7 C8 123.1(11) . . ?
O1 C8 C7 105.9(9) . . ?
O1 C8 C9 111.2(9) . . ?
C7 C8 C9 105.0(10) . . ?
O1 C8 H8 111.5 . . ?
C7 C8 H8 111.5 . . ?
C9 C8 H8 111.5 . . ?
C8 O1 Co2 117.0(7) . . ?
C8 O1 Co3 123.4(7) . . ?
Co2 O1 Co3 102.2(3) . . ?
C8 O1 Co1 114.9(6) . . ?
Co2 O1 Co1 89.7(3) . . ?
Co3 O1 Co1 103.7(3) . . ?
C10 C9 C8 108.7(12) . . ?
C10 C9 H9A 110.0 . . ?
C8 C9 H9A 110.0 . . ?
C10 C9 H9B 110.0 . . ?
C8 C9 H9B 110.0 . . ?
H9A C9 H9B 108.3 . . ?
N4 C10 N3 113.6(11) . . ?
N4 C10 C9 125.0(12) . . ?
N3 C10 C9 121.4(12) . . ?
C10 N4 C11 107.8(11) . . ?
C10 N4 H4A 126.1 . . ?
C11 N4 H4A 126.1 . . ?
N4 C11 C12 132.9(13) . . ?
N4 C11 C16 104.7(11) . . ?
C12 C11 C16 122.4(12) . . ?
C13 C12 C11 114.0(14) . . ?
C13 C12 H12 123.0 . . ?
C11 C12 H12 123.0 . . ?
C14 C13 C12 121.5(15) . . ?
C14 C13 H13 119.2 . . ?
C12 C13 H13 119.2 . . ?
C15 C14 C13 125.0(14) . . ?
C15 C14 H14 117.5 . . ?
C13 C14 H14 117.5 . . ?
C14 C15 C16 115.3(14) . . ?
C14 C15 H15 122.4 . . ?
C16 C15 H15 122.4 . . ?
N3 C16 C15 130.1(13) . . ?
N3 C16 C11 108.4(11) . . ?
C15 C16 C11 121.3(13) . . ?
C10 N3 C16 105.3(11) . . ?
C10 N3 Co3 117.5(8) . . ?
C16 N3 Co3 135.1(9) . . ?
C23 N5 C17 104.4(11) . . ?
C23 N5 Co3 112.8(8) . . ?
C17 N5 Co3 140.8(10) . . ?
C22 C17 C18 123.0(13) . . ?
C22 C17 N5 109.9(12) . . ?
C18 C17 N5 126.1(14) . . ?
C17 C18 C19 113.3(15) . . ?
C17 C18 H18 123.3 . . ?
C19 C18 H18 123.3 . . ?
C20 C19 C18 122.6(16) . . ?
C20 C19 H19 118.7 . . ?
C18 C19 H19 118.7 . . ?
C21 C20 C19 121.5(15) . . ?
C21 C20 H20 119.3 . . ?
C19 C20 H20 119.3 . . ?
C20 C21 C22 116.5(16) . . ?
C20 C21 H21 121.7 . . ?
C22 C21 H21 121.7 . . ?
C17 C22 N6 106.0(12) . . ?
C17 C22 C21 122.9(14) . . ?
N6 C22 C21 131.1(15) . . ?
C23 N6 C22 107.7(12) . . ?
C23 N6 H6 126.2 . . ?
C22 N6 H6 126.2 . . ?
N5 C23 N6 111.7(12) . . ?
N5 C23 C24 121.9(11) . . ?
N6 C23 C24 126.4(13) . . ?
O2 C24 C23 106.5(10) . . ?
O2 C24 C25 113.7(10) . . ?
C23 C24 C25 103.1(10) . . ?
O2 C24 H24 111.1 . . ?
C23 C24 H24 111.1 . . ?
C25 C24 H24 111.1 . . ?
C24 O2 Co1 122.2(7) . . ?
C24 O2 Co4 120.9(7) . . ?
Co1 O2 Co4 99.6(3) . . ?
C24 O2 Co3 116.0(7) . . ?
Co1 O2 Co3 104.5(3) . . ?
Co4 O2 Co3 87.3(3) . . ?
C26 C25 C24 109.1(12) . . ?
C26 C25 H25A 109.9 . . ?
C24 C25 H25A 109.9 . . ?
C26 C25 H25B 109.9 . . ?
C24 C25 H25B 109.9 . . ?
H25A C25 H25B 108.3 . . ?
N8 C26 N7 114.9(12) . . ?
N8 C26 C25 120.9(13) . . ?
N7 C26 C25 124.0(13) . . ?
C26 N8 C27 107.7(12) . . ?
C26 N8 H8A 126.2 . . ?
C27 N8 H8A 126.2 . . ?
N8 C27 C28 134.6(16) . . ?
N8 C27 C32 104.2(12) . . ?
C28 C27 C32 121.0(15) . . ?
C29 C28 C27 113.5(17) . . ?
C29 C28 H28 123.2 . . ?
C27 C28 H28 123.2 . . ?
C30 C29 C28 127.7(17) . . ?
C30 C29 H29 116.1 . . ?
C28 C29 H29 116.1 . . ?
C29 C30 C31 118.2(17) . . ?
C29 C30 H30 120.9 . . ?
C31 C30 H30 120.9 . . ?
C32 C31 C30 118.2(16) . . ?
C32 C31 H31 120.9 . . ?
C30 C31 H31 120.9 . . ?
N7 C32 C31 130.5(14) . . ?
N7 C32 C27 108.3(12) . . ?
C31 C32 C27 121.1(13) . . ?
C26 N7 C32 104.8(11) . . ?
C26 N7 Co1 115.3(9) . . ?
C32 N7 Co1 136.1(10) . . ?
C39 N9 C33 104.3(10) . . ?
C39 N9 Co2 108.9(9) . . ?
C33 N9 Co2 133.9(9) . . ?
C38 C33 N9 110.9(12) . . ?
C38 C33 C34 120.9(11) . . ?
N9 C33 C34 127.6(12) . . ?
C33 C34 C35 115.7(13) . . ?
C33 C34 H34 122.1 . . ?
C35 C34 H34 122.1 . . ?
C36 C35 C34 118.8(15) . . ?
C36 C35 H35 120.6 . . ?
C34 C35 H35 120.6 . . ?
C37 C36 C35 124.2(14) . . ?
C37 C36 H36 117.9 . . ?
C35 C36 H36 117.9 . . ?
C36 C37 C38 117.4(14) . . ?
C36 C37 H37 121.3 . . ?
C38 C37 H37 121.3 . . ?
C33 C38 N10 106.8(11) . . ?
C33 C38 C37 122.4(14) . . ?
N10 C38 C37 130.8(13) . . ?
C38 N10 C39 105.1(11) . . ?
C38 N10 H10 127.5 . . ?
C39 N10 H10 127.5 . . ?
N9 C39 N10 112.7(11) . . ?
N9 C39 C40 122.8(11) . . ?
N10 C39 C40 124.2(12) . . ?
O3 C40 C39 107.3(10) . . ?
O3 C40 C41 115.0(10) . . ?
C39 C40 C41 106.1(11) . . ?
O3 C40 H40 109.4 . . ?
C39 C40 H40 109.4 . . ?
C41 C40 H40 109.4 . . ?
C40 O3 Co1 121.6(7) . . ?
C40 O3 Co4 122.4(7) . . ?
Co1 O3 Co4 102.2(4) . . ?
C40 O3 Co2 114.3(7) . . ?
Co1 O3 Co2 89.1(3) . . ?
Co4 O3 Co2 100.9(3) . . ?
C42 C41 C40 113.6(11) . . ?
C42 C41 H41A 108.8 . . ?
C40 C41 H41A 108.8 . . ?
C42 C41 H41B 108.8 . . ?
C40 C41 H41B 108.8 . . ?
H41A C41 H41B 107.7 . . ?
N12 C42 N11 114.2(11) . . ?
N12 C42 C41 124.3(12) . . ?
N11 C42 C41 121.1(12) . . ?
C42 N12 C43 108.1(12) . . ?
C42 N12 H12A 125.9 . . ?
C43 N12 H12A 125.9 . . ?
N12 C43 C44 132.5(14) . . ?
N12 C43 C48 104.0(11) . . ?
C44 C43 C48 122.7(14) . . ?
C43 C44 C45 113.7(16) . . ?
C43 C44 H44 123.2 . . ?
C45 C44 H44 123.2 . . ?
C46 C45 C44 121.9(17) . . ?
C46 C45 H45 119.1 . . ?
C44 C45 H45 119.1 . . ?
C45 C46 C47 121.3(17) . . ?
C45 C46 H46 119.4 . . ?
C47 C46 H46 119.4 . . ?
C48 C47 C46 119.3(16) . . ?
C48 C47 H47 120.4 . . ?
C46 C47 H47 120.4 . . ?
C47 C48 N11 130.2(14) . . ?
C47 C48 C43 119.3(13) . . ?
N11 C48 C43 110.5(11) . . ?
C42 N11 C48 103.0(11) . . ?
C42 N11 Co4 120.5(9) . . ?
C48 N11 Co4 135.9(9) . . ?
C55 N13 C49 105.1(11) . . ?
C55 N13 Co4 111.1(9) . . ?
C49 N13 Co4 138.4(10) . . ?
C54 C49 N13 109.8(12) . . ?
C54 C49 C50 120.6(13) . . ?
N13 C49 C50 129.4(13) . . ?
C49 C50 C51 114.4(15) . . ?
C49 C50 H50 122.8 . . ?
C51 C50 H50 122.8 . . ?
C52 C51 C50 123.5(17) . . ?
C52 C51 H51 118.3 . . ?
C50 C51 H51 118.3 . . ?
C53 C52 C51 122.6(18) . . ?
C53 C52 H52 118.7 . . ?
C51 C52 H52 118.7 . . ?
C52 C53 C54 115.6(16) . . ?
C52 C53 H53 122.2 . . ?
C54 C53 H53 122.2 . . ?
C49 C54 N14 105.7(11) . . ?
C49 C54 C53 123.1(14) . . ?
N14 C54 C53 131.2(14) . . ?
C55 N14 C54 107.8(11) . . ?
C55 N14 H14A 126.1 . . ?
C54 N14 H14A 126.1 . . ?
N13 C55 N14 111.5(11) . . ?
N13 C55 C56 121.9(11) . . ?
N14 C55 C56 126.6(12) . . ?
O4 C56 C57 117.0(10) . . ?
O4 C56 C55 107.8(10) . . ?
C57 C56 C55 104.4(11) . . ?
O4 C56 H56 109.1 . . ?
C57 C56 H56 109.1 . . ?
C55 C56 H56 109.1 . . ?
C56 O4 Co2 122.3(8) . . ?
C56 O4 Co3 125.6(8) . . ?
Co2 O4 Co3 99.1(4) . . ?
C56 O4 Co4 116.2(8) . . ?
Co2 O4 Co4 100.6(4) . . ?
Co3 O4 Co4 84.7(3) . . ?
C58 C57 C56 112.8(12) . . ?
C58 C57 H57A 109.0 . . ?
C56 C57 H57A 109.0 . . ?
C58 C57 H57B 109.0 . . ?
C56 C57 H57B 109.0 . . ?
H57A C57 H57B 107.8 . . ?
N16 C58 N15 112.7(12) . . ?
N16 C58 C57 123.5(12) . . ?
N15 C58 C57 123.3(12) . . ?
C58 N16 C59 108.1(12) . . ?
C58 N16 H16 126.0 . . ?
C59 N16 H16 126.0 . . ?
N16 C59 C60 131.4(14) . . ?
N16 C59 C64 105.9(12) . . ?
C60 C59 C64 122.5(13) . . ?
C61 C60 C59 115.1(15) . . ?
C61 C60 H60 122.4 . . ?
C59 C60 H60 122.4 . . ?
C62 C61 C60 123.1(16) . . ?
C62 C61 H61 118.4 . . ?
C60 C61 H61 118.4 . . ?
C61 C62 C63 118.9(14) . . ?
C61 C62 H62 120.5 . . ?
C63 C62 H62 120.5 . . ?
C64 C63 C62 120.2(13) . . ?
C64 C63 H63 119.9 . . ?
C62 C63 H63 119.9 . . ?
C63 C64 N15 133.2(13) . . ?
C63 C64 C59 119.2(13) . . ?
N15 C64 C59 107.5(11) . . ?
C58 N15 C64 105.7(11) . . ?
C58 N15 Co2 117.2(8) . . ?
C64 N15 Co2 136.2(9) . . ?
C65 O5 Co3 118.5(9) . . ?
C65 O6 Co4 122.9(9) . . ?
O5 C65 O6 131.1(12) . . ?
O5 C65 C66 117.0(12) . . ?
O6 C65 C66 111.8(12) . . ?
C67 C66 C75 119.2(13) . . ?
C67 C66 C65 118.5(13) . . ?
C75 C66 C65 122.2(12) . . ?
C66 C67 C68 121.6(15) . . ?
C66 C67 H67 119.2 . . ?
C68 C67 H67 119.2 . . ?
C73 C68 C67 119.1(13) . . ?
C73 C68 C69 116.0(13) . . ?
C67 C68 C69 124.9(15) . . ?
C70 C69 C68 123.0(15) . . ?
C70 C69 H69 118.5 . . ?
C68 C69 H69 118.5 . . ?
C69 C70 C71 119.7(14) . . ?
C69 C70 H70 120.1 . . ?
C71 C70 H70 120.1 . . ?
C76 O7 Co2 123.6(9) . 1_655 ?
C76 O8 Co1 120.3(8) . 1_655 ?
O7 C76 O8 127.9(12) . . ?
O7 C76 C71 118.4(12) . . ?
O8 C76 C71 113.7(11) . . ?
C70 C71 C72 122.3(13) . . ?
C70 C71 C76 120.8(12) . . ?
C72 C71 C76 116.5(13) . . ?
C71 C72 C73 117.3(14) . . ?
C71 C72 H72 121.4 . . ?
C73 C72 H72 121.4 . . ?
C68 C73 C72 121.2(14) . . ?
C68 C73 C74 118.5(13) . . ?
C72 C73 C74 120.2(14) . . ?
C75 C74 C73 121.7(14) . . ?
C75 C74 H74 119.1 . . ?
C73 C74 H74 119.1 . . ?
C74 C75 C66 118.8(14) . . ?
C74 C75 H75 120.6 . . ?
C66 C75 H75 120.6 . . ?
O9 C77 O10 123.4(14) . . ?
O9 C77 C78 119.4(13) . . ?
O10 C77 C78 117.1(13) . . ?
C82 C78 C79 118.4(13) . 2_556 ?
C82 C78 C77 118.9(13) . . ?
C79 C78 C77 122.4(12) 2_556 . ?
C80 C79 C78 121.0(15) . 2_556 ?
C80 C79 H79 119.5 . . ?
C78 C79 H79 119.5 2_556 . ?
C79 C80 C81 122.3(15) . . ?
C79 C80 H80 118.8 . . ?
C81 C80 H80 118.8 . . ?
C82 C81 C81 122.7(16) . 2_556 ?
C82 C81 C80 121.8(13) . . ?
C81 C81 C80 115.5(16) 2_556 . ?
C81 C82 C78 119.3(14) . . ?
C81 C82 H82 120.4 . . ?
C78 C82 H82 120.4 . . ?
H11A O11 H11B 104.5 . . ?
H12B O12 H12C 104.5 . . ?

loop_
_geom_bond_atom_site_label_1
_geom_bond_atom_site_label_2
_geom_bond_distance
_geom_bond_site_symmetry_2
_geom_bond_publ_flag
Co1 O3 2.060(9) . ?
Co1 O2 2.100(7) . ?
Co1 O8 2.108(9) 1_455 ?
Co1 N7 2.111(12) . ?
Co1 N1 2.114(12) . ?
Co1 O1 2.152(8) . ?
Co1 Co2 2.989(3) . ?
Co2 N15 2.085(12) . ?
Co2 O1 2.086(9) . ?
Co2 O7 2.104(9) 1_455 ?
Co2 O4 2.106(8) . ?
Co2 N9 2.107(11) . ?
Co2 O3 2.199(9) . ?
Co3 O5 2.071(8) . ?
Co3 N3 2.074(11) . ?
Co3 O1 2.108(7) . ?
Co3 N5 2.113(12) . ?
Co3 O2 2.138(9) . ?
Co3 O4 2.183(10) . ?
Co3 Co4 2.950(3) . ?
Co4 N11 2.028(12) . ?
Co4 O6 2.059(8) . ?
Co4 O3 2.094(7) . ?
Co4 N13 2.126(12) . ?
Co4 O2 2.134(9) . ?
Co4 O4 2.195(10) . ?
N1 C7 1.293(15) . ?
N1 C1 1.396(15) . ?
C1 C6 1.365(17) . ?
C1 C2 1.417(18) . ?
C2 C3 1.470(19) . ?
C2 H2 0.9300 . ?
C3 C4 1.366(19) . ?
C3 H3 0.9300 . ?
C4 C5 1.335(19) . ?
C4 H4 0.9300 . ?
C5 C6 1.421(16) . ?
C5 H5 0.9300 . ?
C6 N2 1.361(16) . ?
N2 C7 1.382(14) . ?
N2 H2A 0.8600 . ?
C7 C8 1.533(15) . ?
C8 O1 1.424(13) . ?
C8 C9 1.570(16) . ?
C8 H8 0.9800 . ?
C9 C10 1.529(16) . ?
C9 H9A 0.9700 . ?
C9 H9B 0.9700 . ?
C10 N4 1.330(15) . ?
C10 N3 1.333(15) . ?
N4 C11 1.380(16) . ?
N4 H4A 0.8600 . ?
C11 C12 1.425(18) . ?
C11 C16 1.441(17) . ?
C12 C13 1.421(19) . ?
C12 H12 0.9300 . ?
C13 C14 1.386(19) . ?
C13 H13 0.9300 . ?
C14 C15 1.385(18) . ?
C14 H14 0.9300 . ?
C15 C16 1.396(16) . ?
C15 H15 0.9300 . ?
C16 N3 1.377(15) . ?
N5 C23 1.331(16) . ?
N5 C17 1.395(15) . ?
C17 C22 1.359(18) . ?
C17 C18 1.393(19) . ?
C18 C19 1.445(19) . ?
C18 H18 0.9300 . ?
C19 C20 1.41(2) . ?
C19 H19 0.9300 . ?
C20 C21 1.34(2) . ?
C20 H20 0.9300 . ?
C21 C22 1.421(17) . ?
C21 H21 0.9300 . ?
C22 N6 1.369(17) . ?
N6 C23 1.348(15) . ?
N6 H6 0.8600 . ?
C23 C24 1.532(16) . ?
C24 O2 1.432(13) . ?
C24 C25 1.595(16) . ?
C24 H24 0.9800 . ?
C25 C26 1.512(17) . ?
C25 H25A 0.9700 . ?
C25 H25B 0.9700 . ?
C26 N8 1.306(16) . ?
C26 N7 1.331(16) . ?
N8 C27 1.398(18) . ?
N8 H8A 0.8600 . ?
C27 C28 1.410(19) . ?
C27 C32 1.442(18) . ?
C28 C29 1.40(2) . ?
C28 H28 0.9300 . ?
C29 C30 1.37(2) . ?
C29 H29 0.9300 . ?
C30 C31 1.403(19) . ?
C30 H30 0.9300 . ?
C31 C32 1.403(17) . ?
C31 H31 0.9300 . ?
C32 N7 1.389(16) . ?
N9 C39 1.319(16) . ?
N9 C33 1.393(14) . ?
C33 C38 1.358(17) . ?
C33 C34 1.437(18) . ?
C34 C35 1.468(18) . ?
C34 H34 0.9300 . ?
C35 C36 1.382(19) . ?
C35 H35 0.9300 . ?
C36 C37 1.352(19) . ?
C36 H36 0.9300 . ?
C37 C38 1.414(17) . ?
C37 H37 0.9300 . ?
C38 N10 1.386(16) . ?
N10 C39 1.393(15) . ?
N10 H10 0.8600 . ?
C39 C40 1.543(16) . ?
C40 O3 1.398(14) . ?
C40 C41 1.545(16) . ?
C40 H40 0.9800 . ?
C41 C42 1.511(16) . ?
C41 H41A 0.9700 . ?
C41 H41B 0.9700 . ?
C42 N12 1.334(16) . ?
C42 N11 1.351(15) . ?
N12 C43 1.379(16) . ?
N12 H12A 0.8600 . ?
C43 C44 1.402(19) . ?
C43 C48 1.434(18) . ?
C44 C45 1.44(2) . ?
C44 H44 0.9300 . ?
C45 C46 1.37(2) . ?
C45 H45 0.9300 . ?
C46 C47 1.390(19) . ?
C46 H46 0.9300 . ?
C47 C48 1.375(17) . ?
C47 H47 0.9300 . ?
C48 N11 1.390(15) . ?
N13 C55 1.322(16) . ?
N13 C49 1.397(15) . ?
C49 C54 1.364(18) . ?
C49 C50 1.412(18) . ?
C50 C51 1.433(19) . ?
C50 H50 0.9300 . ?
C51 C52 1.35(2) . ?
C51 H51 0.9300 . ?
C52 C53 1.34(2) . ?
C52 H52 0.9300 . ?
C53 C54 1.437(17) . ?
C53 H53 0.9300 . ?
C54 N14 1.374(17) . ?
N14 C55 1.352(15) . ?
N14 H14A 0.8600 . ?
C55 C56 1.558(16) . ?
C56 O4 1.359(14) . ?
C56 C57 1.515(16) . ?
C56 H56 0.9800 . ?
C57 C58 1.509(16) . ?
C57 H57A 0.9700 . ?
C57 H57B 0.9700 . ?
C58 N16 1.318(16) . ?
C58 N15 1.347(15) . ?
N16 C59 1.380(17) . ?
N16 H16 0.8600 . ?
C59 C60 1.418(19) . ?
C59 C64 1.423(18) . ?
C60 C61 1.414(19) . ?
C60 H60 0.9300 . ?
C61 C62 1.397(18) . ?
C61 H61 0.9300 . ?
C62 C63 1.412(17) . ?
C62 H62 0.9300 . ?
C63 C64 1.381(16) . ?
C63 H63 0.9300 . ?
C64 N15 1.389(16) . ?
O5 C65 1.266(16) . ?
O6 C65 1.292(16) . ?
C65 C66 1.548(17) . ?
C66 C67 1.350(18) . ?
C66 C75 1.46(2) . ?
C67 C68 1.411(18) . ?
C67 H67 0.9300 . ?
C68 C73 1.39(2) . ?
C68 C69 1.419(18) . ?
C69 C70 1.316(17) . ?
C69 H69 0.9300 . ?
C70 C71 1.36(2) . ?
C70 H70 0.9300 . ?
O7 C76 1.219(15) . ?
O8 C76 1.306(16) . ?
C76 C71 1.550(17) . ?
C71 C72 1.371(18) . ?
C72 C73 1.418(18) . ?
C72 H72 0.9300 . ?
C73 C74 1.434(18) . ?
C74 C75 1.323(18) . ?
C74 H74 0.9300 . ?
C75 H75 0.9300 . ?
O9 C77 1.256(16) . ?
O10 C77 1.314(16) . ?
C77 C78 1.523(18) . ?
C78 C82 1.400(17) . ?
C78 C79 1.42(2) 2_556 ?
C79 C80 1.339(18) . ?
C79 H79 0.9300 . ?
C80 C81 1.442(18) . ?
C80 H80 0.9300 . ?
C81 C82 1.397(18) . ?
C81 C81 1.40(3) 2_556 ?
C82 H82 0.9300 . ?
O11 H11A 0.8500 . ?
O11 H11B 0.8501 . ?
O12 H12B 0.8502 . ?
O12 H12C 0.8500 . ?

loop_
_geom_hbond_atom_site_label_D
_geom_hbond_atom_site_label_H
_geom_hbond_atom_site_label_A
_geom_hbond_distance_DH
_geom_hbond_distance_HA
_geom_hbond_distance_DA
_geom_hbond_angle_DHA
_geom_hbond_site_symmetry_A
N2 H2A O12 0.86 2.02 2.817(19) 153.6 .
N4 H4A O9 0.86 2.04 2.854(16) 156.5 4_556
N10 H10 O11 0.86 1.97 2.782(17) 157.7 .
N12 H12A O10 0.86 1.96 2.797(16) 164.6 .
